data_7004931
loop_
_publ_author_name
'Siedle, Gabriel'
'Lassahn, Paul-Gerhard'
'Lozan, Vasile'
'Janiak, Christoph'
'Kersting, Berthold'

_publ_section_title
;
 Coordination chemistry of dinucleating P2N2S ligands: preparation and
 characterization of cationic palladium complexes.
;
_journal_issue 1
_journal_name_full 'Dalton transactions (Cambridge, England : 2003)'
_journal_page_first 52
_journal_page_last 61
_journal_paper_doi 10.1039/b613789j
_journal_year 2007
_chemical_compound_source
;
Crystals were grown by slow evaporation of a mixed acetonitrile/ethanol
solution
;
_chemical_formula_structural
;
[(L3)Pd2(I)2](ClO4)
;
_chemical_formula_sum 'C40 H41 Cl I2 N2 O4 P2 Pd2 S'
_chemical_formula_weight 1209.80
_space_group_IT_number 14
_symmetry_cell_setting monoclinic
_symmetry_space_group_name_Hall '-P 2ybc'
_symmetry_space_group_name_H-M 'P 1 21/c 1'
_atom_sites_solution_hydrogens geom
_atom_sites_solution_primary direct
_atom_sites_solution_secondary difmap
_cell_angle_alpha 90.00
_cell_angle_beta 94.43(3)
_cell_angle_gamma 90.00
_cell_formula_units_Z 4
_cell_length_a 15.572(3)
_cell_length_b 13.029(3)
_cell_length_c 26.549(5)
_cell_measurement_temperature 180(2)
_cell_volume 5370.4(19)
_computing_cell_refinement SMART
_computing_data_collection SMART
_computing_data_reduction SAINT
_computing_molecular_graphics 'ORTEP3 (FARRUGIA)'
_computing_structure_refinement 'SHELXL-97 (Sheldrick, 1997)'
_computing_structure_solution 'SHELXS-97 (Sheldrick, 1990)'
_diffrn_ambient_temperature 180(2)
_diffrn_measured_fraction_theta_full 0.907
_diffrn_measured_fraction_theta_max 0.907
_diffrn_measurement_device_type 'BRUKER AXS'
_diffrn_measurement_method hemisphere
_diffrn_radiation_monochromator graphite
_diffrn_radiation_source 'fine-focus sealed tube'
_diffrn_radiation_type MoK\a
_diffrn_radiation_wavelength 0.71073
_diffrn_reflns_av_R_equivalents 0.0915
_diffrn_reflns_av_sigmaI/netI 0.1594
_diffrn_reflns_limit_h_max 20
_diffrn_reflns_limit_h_min -20
_diffrn_reflns_limit_k_max 17
_diffrn_reflns_limit_k_min -17
_diffrn_reflns_limit_l_max 30
_diffrn_reflns_limit_l_min -35
_diffrn_reflns_number 33663
_diffrn_reflns_theta_full 29.08
_diffrn_reflns_theta_max 29.08
_diffrn_reflns_theta_min 1.31
_exptl_absorpt_coefficient_mu 2.001
_exptl_absorpt_correction_T_max 1.00
_exptl_absorpt_correction_T_min 0.83
_exptl_absorpt_correction_type empirical
_exptl_crystal_colour orange-colored
_exptl_crystal_density_diffrn 1.496
_exptl_crystal_density_method 'not measured'
_exptl_crystal_description block
_exptl_crystal_F_000 2352
_exptl_crystal_size_max 0.18
_exptl_crystal_size_mid 0.15
_exptl_crystal_size_min 0.10
_refine_diff_density_max 1.420
_refine_diff_density_min -1.499
_refine_diff_density_rms 0.284
_refine_ls_extinction_method none
_refine_ls_goodness_of_fit_ref 0.981
_refine_ls_hydrogen_treatment constr
_refine_ls_matrix_type full
_refine_ls_number_parameters 440
_refine_ls_number_reflns 13045
_refine_ls_number_restraints 21
_refine_ls_restrained_S_all 0.981
_refine_ls_R_factor_all 0.1864
_refine_ls_R_factor_gt 0.0817
_refine_ls_shift/su_max 0.000
_refine_ls_shift/su_mean 0.000
_refine_ls_structure_factor_coef Fsqd
_refine_ls_weighting_details 'calc w=1/[\s^2^(Fo^2^)+(0.1546P)^2^+0.0000P] where P=(Fo^2^+2Fc^2^)/3'
_refine_ls_weighting_scheme calc
_refine_ls_wR_factor_gt 0.2340
_refine_ls_wR_factor_ref 0.2935
_reflns_number_gt 5705
_reflns_number_total 13045
_reflns_threshold_expression >2sigma(I)
_cod_data_source_file b613789j.txt
_cod_data_source_block 9
_cod_original_sg_symbol_H-M P21/c
_cod_database_code 7004931

loop_
_symmetry_equiv_pos_as_xyz
'x, y, z'
'-x, y+1/2, -z+1/2'
'-x, -y, -z'
'x, -y-1/2, z-1/2'

loop_
_atom_site_label
_atom_site_type_symbol
_atom_site_fract_x
_atom_site_fract_y
_atom_site_fract_z
_atom_site_U_iso_or_equiv
_atom_site_adp_type
_atom_site_occupancy
_atom_site_symmetry_multiplicity
_atom_site_calc_flag
_atom_site_refinement_flags
_atom_site_disorder_assembly
_atom_site_disorder_group
Pd1 Pd 0.62092(7) 0.81089(8) 0.27318(4) 0.0385(3) Uani 1 1 d . . .
Pd2 Pd 0.88675(7) 0.84206(8) 0.27647(4) 0.0366(3) Uani 1 1 d . . .
I1 I 0.64300(6) 0.92839(7) 0.19661(4) 0.0467(3) Uani 1 1 d . . .
I2 I 0.83914(6) 0.71632(7) 0.20539(3) 0.0428(3) Uani 1 1 d . . .
S S 0.7536(2) 0.8606(3) 0.31039(14) 0.0440(8) Uani 1 1 d . . .
P1 P 0.4917(3) 0.7621(3) 0.23788(16) 0.0451(9) Uani 1 1 d . . .
P2 P 1.0110(2) 0.8760(3) 0.24279(14) 0.0385(8) Uani 1 1 d . . .
N1 N 0.5962(8) 0.7184(9) 0.3337(5) 0.045(3) Uani 1 1 d . . .
N2 N 0.9356(8) 0.9250(8) 0.3381(4) 0.041(3) Uani 1 1 d . . .
C1 C 0.7705(8) 0.8230(10) 0.3734(5) 0.042(3) Uani 1 1 d D . .
C2 C 0.8452(9) 0.8596(12) 0.4012(5) 0.051(4) Uani 1 1 d D . .
C3 C 0.8541(13) 0.8441(14) 0.4536(5) 0.077(6) Uani 1 1 d D . .
H3 H 0.9008 0.8732 0.4724 0.092 Uiso 1 1 calc R . .
C4 C 0.7948(13) 0.7862(17) 0.4784(6) 0.092(7) Uani 1 1 d D . .
C5 C 0.7229(12) 0.7453(14) 0.4510(5) 0.072(5) Uani 1 1 d D . .
H5 H 0.6836 0.7055 0.4670 0.086 Uiso 1 1 calc R . .
C6 C 0.7105(11) 0.7650(11) 0.3985(5) 0.054(4) Uani 1 1 d D . .
C7 C 0.6321(10) 0.7166(12) 0.3769(5) 0.051(4) Uani 1 1 d . . .
H7 H 0.6039 0.6770 0.3996 0.061 Uiso 1 1 calc R . .
C8 C 0.5177(12) 0.6529(13) 0.3241(7) 0.067(5) Uani 1 1 d . . .
H8A H 0.4972 0.6322 0.3561 0.080 Uiso 1 1 calc R . .
H8B H 0.5328 0.5913 0.3062 0.080 Uiso 1 1 calc R . .
C9 C 0.4457(9) 0.7089(11) 0.2931(6) 0.050(4) Uani 1 1 d . . .
H9A H 0.4225 0.7633 0.3129 0.060 Uiso 1 1 calc R . .
H9B H 0.3995 0.6616 0.2828 0.060 Uiso 1 1 calc R . .
C10 C 0.9144(10) 0.9216(11) 0.3815(5) 0.048(4) Uani 1 1 d . . .
H10 H 0.9456 0.9631 0.4048 0.058 Uiso 1 1 calc R . .
C11 C 1.0112(10) 0.9913(11) 0.3275(5) 0.048(4) Uani 1 1 d . . .
H11A H 1.0407 1.0128 0.3592 0.057 Uiso 1 1 calc R . .
H11B H 0.9904 1.0525 0.3096 0.057 Uiso 1 1 calc R . .
C12 C 1.0750(10) 0.9357(12) 0.2959(6) 0.049(4) Uani 1 1 d . . .
H12A H 1.1064 0.8839 0.3160 0.059 Uiso 1 1 calc R . .
H12B H 1.1160 0.9839 0.2836 0.059 Uiso 1 1 calc R . .
C13 C 0.7926(18) 0.770(2) 0.5359(12) 0.231(12) Uani 1 1 d D . .
C14 C 0.801(2) 0.869(3) 0.5648(11) 0.231(12) Uani 1 1 d D . .
H14A H 0.7997 0.8548 0.6003 0.347 Uiso 1 1 calc R . .
H14B H 0.7548 0.9136 0.5539 0.347 Uiso 1 1 calc R . .
H14C H 0.8552 0.9005 0.5588 0.347 Uiso 1 1 calc R . .
C15 C 0.874(2) 0.713(3) 0.5493(11) 0.231(12) Uani 1 1 d D . .
H15A H 0.8785 0.6984 0.5849 0.347 Uiso 1 1 calc R . .
H15B H 0.9219 0.7537 0.5409 0.347 Uiso 1 1 calc R . .
H15C H 0.8732 0.6495 0.5308 0.347 Uiso 1 1 calc R . .
C16 C 0.723(2) 0.712(3) 0.5593(11) 0.231(12) Uani 1 1 d D . .
H16A H 0.7351 0.7109 0.5953 0.347 Uiso 1 1 calc R . .
H16B H 0.7218 0.6425 0.5468 0.347 Uiso 1 1 calc R . .
H16C H 0.6689 0.7441 0.5508 0.347 Uiso 1 1 calc R . .
C101 C 0.4134(10) 0.8522(12) 0.2083(8) 0.060(5) Uani 1 1 d . . .
C102 C 0.3711(12) 0.9188(14) 0.2393(9) 0.081(6) Uani 1 1 d . . .
H102 H 0.3824 0.9179 0.2742 0.097 Uiso 1 1 calc R . .
C103 C 0.3104(15) 0.9876(18) 0.2157(13) 0.110(9) Uani 1 1 d . . .
H103 H 0.2819 1.0333 0.2355 0.132 Uiso 1 1 calc R . .
C104 C 0.2928(13) 0.989(2) 0.1652(11) 0.099(8) Uani 1 1 d . . .
H104 H 0.2564 1.0378 0.1494 0.119 Uiso 1 1 calc R . .
C105 C 0.3304(14) 0.9163(19) 0.1392(10) 0.097(8) Uani 1 1 d . . .
H105 H 0.3124 0.9083 0.1052 0.116 Uiso 1 1 calc R . .
C106 C 0.3916(14) 0.8552(17) 0.1588(8) 0.085(6) Uani 1 1 d . . .
H106 H 0.4204 0.8129 0.1375 0.101 Uiso 1 1 calc R . .
C201 C 0.5005(10) 0.6585(12) 0.1930(6) 0.049(4) Uani 1 1 d . . .
C202 C 0.5786(12) 0.6395(12) 0.1722(6) 0.059(4) Uani 1 1 d . . .
H202 H 0.6270 0.6794 0.1810 0.070 Uiso 1 1 calc R . .
C203 C 0.5815(14) 0.5597(13) 0.1383(8) 0.082(7) Uani 1 1 d . . .
H203 H 0.6329 0.5465 0.1238 0.099 Uiso 1 1 calc R . .
C204 C 0.5136(14) 0.5009(15) 0.1256(8) 0.079(6) Uani 1 1 d . . .
H204 H 0.5177 0.4487 0.1020 0.095 Uiso 1 1 calc R . .
C205 C 0.4389(13) 0.5164(14) 0.1468(7) 0.071(5) Uani 1 1 d . . .
H205 H 0.3917 0.4750 0.1374 0.085 Uiso 1 1 calc R . .
C206 C 0.4315(12) 0.5902(13) 0.1809(6) 0.065(5) Uani 1 1 d . . .
H206 H 0.3806 0.5968 0.1968 0.078 Uiso 1 1 calc R . .
C301 C 1.0789(8) 0.7838(11) 0.2139(6) 0.045(4) Uani 1 1 d . . .
C302 C 1.0890(12) 0.7801(13) 0.1656(7) 0.064(5) Uani 1 1 d . . .
H302 H 1.0611 0.8288 0.1446 0.077 Uiso 1 1 calc R . .
C303 C 1.1392(13) 0.7071(15) 0.1443(8) 0.079(6) Uani 1 1 d . . .
H303 H 1.1404 0.7034 0.1094 0.095 Uiso 1 1 calc R . .
C304 C 1.1862(12) 0.6415(14) 0.1740(9) 0.072(6) Uani 1 1 d . . .
H304 H 1.2222 0.5946 0.1597 0.087 Uiso 1 1 calc R . .
C305 C 1.1813(12) 0.6434(13) 0.2257(9) 0.077(6) Uani 1 1 d . . .
H305 H 1.2146 0.5992 0.2467 0.093 Uiso 1 1 calc R . .
C306 C 1.1264(12) 0.7117(13) 0.2454(8) 0.071(5) Uani 1 1 d . . .
H306 H 1.1199 0.7112 0.2799 0.085 Uiso 1 1 calc R . .
C401 C 0.9925(9) 0.9760(11) 0.1959(5) 0.043(3) Uani 1 1 d . . .
C402 C 1.0600(10) 1.0382(12) 0.1844(7) 0.055(4) Uani 1 1 d . . .
H402 H 1.1135 1.0273 0.2017 0.066 Uiso 1 1 calc R . .
C403 C 1.0534(14) 1.1156(15) 0.1487(7) 0.075(5) Uani 1 1 d . . .
H403 H 1.1004 1.1556 0.1414 0.090 Uiso 1 1 calc R . .
C404 C 0.9727(17) 1.1297(14) 0.1245(7) 0.086(7) Uani 1 1 d . . .
H404 H 0.9656 1.1788 0.0992 0.103 Uiso 1 1 calc R . .
C405 C 0.8985(14) 1.0708(15) 0.1372(8) 0.083(6) Uani 1 1 d . . .
H405 H 0.8434 1.0864 0.1233 0.100 Uiso 1 1 calc R . .
C406 C 0.9130(6) 0.9890(7) 0.1714(3) 0.061(5) Uani 1 1 d . . .
H406 H 0.8686 0.9439 0.1773 0.073 Uiso 1 1 calc R . .
ClA Cl 1.1068(6) 0.8677(7) 0.4863(3) 0.062(3) Uani 0.347(6) 1 d PR . .
O1A O 1.1078(6) 0.7603(7) 0.4925(3) 0.075 Uiso 0.347(6) 1 d PR . .
O2A O 1.0288(6) 0.9005(7) 0.5047(3) 0.075 Uiso 0.347(6) 1 d PR . .
O3A O 1.1097(6) 0.8940(7) 0.4350(3) 0.075 Uiso 0.347(6) 1 d PR . .
O4A O 1.1778(6) 0.9130(7) 0.5141(3) 0.075 Uiso 0.347(6) 1 d PR . .
ClB Cl 1.2717(8) 0.8114(10) 0.3851(5) 0.171(6) Uani 0.653(6) 1 d P . .
O1B O 1.2226(8) 0.7722(10) 0.4232(5) 0.206 Uiso 0.653(6) 1 d PR . .
O2B O 1.2522(8) 0.9163(10) 0.3781(5) 0.206 Uiso 0.653(6) 1 d PR . .
O3B O 1.2521(8) 0.7575(10) 0.3396(5) 0.206 Uiso 0.653(6) 1 d PR . .
O4B O 1.3603(8) 0.7991(10) 0.3992(5) 0.206 Uiso 0.653(6) 1 d PR . .

loop_
_atom_site_aniso_label
_atom_site_aniso_U_11
_atom_site_aniso_U_22
_atom_site_aniso_U_33
_atom_site_aniso_U_23
_atom_site_aniso_U_13
_atom_site_aniso_U_12
Pd1 0.0420(6) 0.0357(6) 0.0387(6) 0.0003(4) 0.0086(5) -0.0022(4)
Pd2 0.0405(6) 0.0391(6) 0.0298(5) -0.0001(4) 0.0009(4) -0.0042(4)
I1 0.0475(6) 0.0451(5) 0.0480(6) 0.0099(4) 0.0066(4) 0.0029(4)
I2 0.0480(6) 0.0424(5) 0.0373(5) -0.0063(4) -0.0009(4) 0.0003(4)
S 0.044(2) 0.052(2) 0.0361(19) 0.0019(15) 0.0080(16) -0.0059(16)
P1 0.041(2) 0.046(2) 0.050(2) 0.0005(17) 0.0081(18) -0.0002(17)
P2 0.0381(19) 0.0375(19) 0.040(2) 0.0020(15) 0.0012(16) -0.0008(15)
N1 0.056(8) 0.035(6) 0.047(7) 0.003(5) 0.015(6) -0.013(6)
N2 0.051(7) 0.040(6) 0.032(6) -0.001(5) -0.003(5) -0.002(5)
C1 0.055(9) 0.033(7) 0.036(7) -0.007(6) 0.000(7) 0.003(6)
C2 0.064(10) 0.053(9) 0.036(8) 0.000(7) 0.008(8) -0.001(8)
C3 0.110(16) 0.079(13) 0.040(10) 0.000(9) -0.003(10) -0.039(12)
C4 0.14(2) 0.111(17) 0.025(8) 0.000(9) 0.014(11) -0.046(15)
C5 0.093(14) 0.075(12) 0.045(10) 0.009(9) -0.004(10) -0.033(11)
C6 0.073(11) 0.050(9) 0.042(9) -0.005(7) 0.013(8) -0.022(8)
C7 0.060(10) 0.062(10) 0.031(8) 0.012(7) 0.009(7) -0.021(8)
C8 0.084(13) 0.058(10) 0.060(11) 0.002(8) 0.020(10) -0.037(10)
C9 0.032(7) 0.049(9) 0.070(11) -0.002(8) 0.009(7) -0.012(7)
C10 0.068(10) 0.047(8) 0.027(7) -0.004(6) -0.010(7) -0.018(7)
C11 0.060(10) 0.044(8) 0.038(8) -0.007(6) -0.001(7) -0.017(7)
C12 0.046(9) 0.053(9) 0.046(9) 0.008(7) -0.015(7) 0.000(7)
C13 0.33(3) 0.31(3) 0.056(10) 0.052(13) 0.010(15) -0.07(3)
C14 0.33(3) 0.31(3) 0.056(10) 0.052(13) 0.010(15) -0.07(3)
C15 0.33(3) 0.31(3) 0.056(10) 0.052(13) 0.010(15) -0.07(3)
C16 0.33(3) 0.31(3) 0.056(10) 0.052(13) 0.010(15) -0.07(3)
C101 0.041(9) 0.049(9) 0.091(14) 0.004(9) 0.026(9) -0.012(7)
C102 0.061(12) 0.063(12) 0.118(18) -0.001(12) 0.003(12) 0.018(10)
C103 0.073(15) 0.076(16) 0.18(3) -0.030(17) 0.013(18) 0.025(12)
C104 0.044(12) 0.14(2) 0.11(2) 0.035(18) 0.014(13) 0.011(13)
C105 0.065(14) 0.12(2) 0.105(19) 0.030(15) 0.002(13) 0.032(13)
C106 0.087(15) 0.107(17) 0.057(12) -0.008(11) -0.013(11) 0.019(13)
C201 0.053(9) 0.050(9) 0.046(9) -0.001(7) 0.004(7) -0.003(7)
C202 0.074(12) 0.056(10) 0.048(9) -0.004(7) 0.017(9) -0.020(9)
C203 0.103(16) 0.048(10) 0.104(16) -0.022(10) 0.059(13) -0.002(10)
C204 0.102(16) 0.065(12) 0.073(13) -0.024(10) 0.019(12) -0.032(12)
C205 0.087(14) 0.061(11) 0.065(12) -0.012(9) 0.014(11) -0.032(10)
C206 0.083(13) 0.071(12) 0.044(9) -0.006(8) 0.018(9) -0.023(10)
C301 0.022(6) 0.054(9) 0.058(10) 0.015(7) -0.005(6) -0.001(6)
C302 0.083(13) 0.051(10) 0.061(11) 0.008(8) 0.017(10) 0.028(9)
C303 0.085(14) 0.073(13) 0.086(14) 0.014(11) 0.049(12) 0.021(11)
C304 0.059(11) 0.048(11) 0.112(18) -0.016(11) 0.022(12) 0.001(8)
C305 0.060(12) 0.039(10) 0.13(2) -0.016(11) -0.014(13) 0.015(8)
C306 0.077(13) 0.062(12) 0.070(13) 0.006(9) -0.015(10) 0.021(10)
C401 0.047(8) 0.041(8) 0.040(8) 0.004(6) -0.006(7) 0.010(6)
C402 0.045(9) 0.053(9) 0.070(11) 0.010(8) 0.024(8) -0.008(7)
C403 0.087(15) 0.074(13) 0.063(12) 0.015(10) -0.005(11) -0.006(11)
C404 0.16(2) 0.049(11) 0.057(12) 0.013(9) 0.026(14) -0.007(13)
C405 0.079(14) 0.076(14) 0.091(15) 0.031(12) -0.017(12) -0.010(11)
C406 0.054(10) 0.062(11) 0.066(11) 0.028(9) -0.001(9) -0.007(8)
ClA 0.055(7) 0.085(9) 0.045(6) 0.003(6) -0.002(5) -0.019(6)
ClB 0.124(10) 0.186(14) 0.206(17) -0.023(12) 0.025(10) -0.043(10)

loop_
_atom_type_symbol
_atom_type_description
_atom_type_scat_dispersion_real
_atom_type_scat_dispersion_imag
_atom_type_scat_source
C C 0.0033 0.0016 'International Tables Vol C Tables 4.2.6.8 and 6.1.1.4'
H H 0.0000 0.0000 'International Tables Vol C Tables 4.2.6.8 and 6.1.1.4'
N N 0.0061 0.0033 'International Tables Vol C Tables 4.2.6.8 and 6.1.1.4'
O O 0.0106 0.0060 'International Tables Vol C Tables 4.2.6.8 and 6.1.1.4'
P P 0.1023 0.0942 'International Tables Vol C Tables 4.2.6.8 and 6.1.1.4'
S S 0.1246 0.1234 'International Tables Vol C Tables 4.2.6.8 and 6.1.1.4'
Cl Cl 0.1484 0.1585 'International Tables Vol C Tables 4.2.6.8 and 6.1.1.4'
Pd Pd -0.9988 1.0072 'International Tables Vol C Tables 4.2.6.8 and 6.1.1.4'
I I -0.4742 1.8119 'International Tables Vol C Tables 4.2.6.8 and 6.1.1.4'

loop_
_geom_angle_atom_site_label_1
_geom_angle_atom_site_label_2
_geom_angle_atom_site_label_3
_geom_angle
_geom_angle_site_symmetry_1
_geom_angle_site_symmetry_3
_geom_angle_publ_flag
N1 Pd1 P1 86.8(4) . . ?
N1 Pd1 S 92.6(4) . . ?
P1 Pd1 S 179.40(15) . . ?
N1 Pd1 I1 176.9(4) . . ?
P1 Pd1 I1 90.49(11) . . ?
S Pd1 I1 90.07(10) . . ?
N2 Pd2 P2 86.3(4) . . ?
N2 Pd2 S 85.6(4) . . ?
P2 Pd2 S 162.60(14) . . ?
N2 Pd2 I2 171.5(3) . . ?
P2 Pd2 I2 92.40(11) . . ?
S Pd2 I2 97.77(10) . . ?
C1 S Pd1 113.2(4) . . ?
C1 S Pd2 105.6(5) . . ?
Pd1 S Pd2 126.63(17) . . ?
C201 P1 C9 107.5(7) . . ?
C201 P1 C101 106.1(8) . . ?
C9 P1 C101 107.5(7) . . ?
C201 P1 Pd1 112.0(5) . . ?
C9 P1 Pd1 99.7(5) . . ?
C101 P1 Pd1 123.0(5) . . ?
C401 P2 C301 104.7(7) . . ?
C401 P2 C12 105.7(7) . . ?
C301 P2 C12 107.8(7) . . ?
C401 P2 Pd2 108.7(5) . . ?
C301 P2 Pd2 126.1(5) . . ?
C12 P2 Pd2 102.2(5) . . ?
C7 N1 C8 117.0(13) . . ?
C7 N1 Pd1 129.2(10) . . ?
C8 N1 Pd1 113.5(10) . . ?
C10 N2 C11 118.0(12) . . ?
C10 N2 Pd2 128.3(10) . . ?
C11 N2 Pd2 113.6(8) . . ?
C6 C1 C2 118.9(12) . . ?
C6 C1 S 123.3(10) . . ?
C2 C1 S 117.6(9) . . ?
C3 C2 C1 119.0(13) . . ?
C3 C2 C10 114.3(12) . . ?
C1 C2 C10 126.5(11) . . ?
C4 C3 C2 121.8(15) . . ?
C5 C4 C3 119.7(15) . . ?
C5 C4 C13 112.6(15) . . ?
C3 C4 C13 127.4(16) . . ?
C4 C5 C6 119.2(14) . . ?
C1 C6 C5 121.2(14) . . ?
C1 C6 C7 127.9(12) . . ?
C5 C6 C7 111.0(12) . . ?
N1 C7 C6 131.7(13) . . ?
N1 C8 C9 112.1(13) . . ?
C8 C9 P1 107.4(10) . . ?
N2 C10 C2 127.7(13) . . ?
N2 C11 C12 112.4(11) . . ?
C11 C12 P2 106.5(10) . . ?
C15 C13 C16 106.0(19) . . ?
C15 C13 C14 105.3(19) . . ?
C16 C13 C14 105.2(18) . . ?
C15 C13 C4 103(2) . . ?
C16 C13 C4 124(2) . . ?
C14 C13 C4 112(2) . . ?
C106 C101 C102 117.9(19) . . ?
C106 C101 P1 123.7(15) . . ?
C102 C101 P1 118.3(16) . . ?
C101 C102 C103 117(2) . . ?
C104 C103 C102 122(2) . . ?
C105 C104 C103 116(2) . . ?
C106 C105 C104 124(3) . . ?
C105 C106 C101 122(2) . . ?
C202 C201 C206 118.1(15) . . ?
C202 C201 P1 120.2(12) . . ?
C206 C201 P1 121.6(13) . . ?
C203 C202 C201 117.7(16) . . ?
C204 C203 C202 122.4(19) . . ?
C203 C204 C205 120.3(18) . . ?
C206 C205 C204 121.0(17) . . ?
C205 C206 C201 120.3(17) . . ?
C302 C301 C306 117.1(16) . . ?
C302 C301 P2 124.0(12) . . ?
C306 C301 P2 118.9(13) . . ?
C301 C302 C303 122.8(17) . . ?
C304 C303 C302 120(2) . . ?
C303 C304 C305 120.3(18) . . ?
C306 C305 C304 118.3(19) . . ?
C305 C306 C301 121.2(19) . . ?
C406 C401 C402 120.0(13) . . ?
C406 C401 P2 120.5(10) . . ?
C402 C401 P2 119.5(11) . . ?
C401 C402 C403 124.2(17) . . ?
C404 C403 C402 115.7(18) . . ?
C403 C404 C405 122.5(17) . . ?
C406 C405 C404 117.4(17) . . ?
C401 C406 C405 119.8(12) . . ?
O2A ClA O4A 110.7 . . ?
O2A ClA O1A 105.2 . . ?
O4A ClA O1A 110.7 . . ?
O2A ClA O3A 110.7 . . ?
O4A ClA O3A 108.8 . . ?
O1A ClA O3A 110.7 . . ?
O4B ClB O1B 110.0 . . ?
O4B ClB O3B 108.3 . . ?
O1B ClB O3B 109.9 . . ?
O4B ClB O2B 110.0 . . ?
O1B ClB O2B 108.7 . . ?
O3B ClB O2B 109.9 . . ?

loop_
_geom_bond_atom_site_label_1
_geom_bond_atom_site_label_2
_geom_bond_distance
_geom_bond_site_symmetry_2
_geom_bond_publ_flag
Pd1 N1 2.068(11) . ?
Pd1 P1 2.245(4) . ?
Pd1 S 2.313(4) . ?
Pd1 I1 2.5891(14) . ?
Pd2 N2 2.057(11) . ?
Pd2 P2 2.237(4) . ?
Pd2 S 2.336(4) . ?
Pd2 I2 2.5649(14) . ?
S C1 1.743(14) . ?
P1 C201 1.814(16) . ?
P1 C9 1.817(16) . ?
P1 C101 1.826(18) . ?
P2 C401 1.809(14) . ?
P2 C301 1.810(16) . ?
P2 C12 1.836(15) . ?
N1 C7 1.236(18) . ?
N1 C8 1.496(19) . ?
N2 C10 1.224(17) . ?
N2 C11 1.503(18) . ?
C1 C6 1.409(12) . ?
C1 C2 1.411(13) . ?
C2 C3 1.403(13) . ?
C2 C10 1.48(2) . ?
C3 C4 1.397(13) . ?
C4 C5 1.392(13) . ?
C4 C13 1.54(3) . ?
C5 C6 1.416(13) . ?
C6 C7 1.45(2) . ?
C8 C9 1.52(2) . ?
C11 C12 1.53(2) . ?
C13 C15 1.48(2) . ?
C13 C16 1.49(2) . ?
C13 C14 1.50(2) . ?
C101 C106 1.33(3) . ?
C101 C102 1.40(3) . ?
C102 C103 1.41(3) . ?
C103 C104 1.35(3) . ?
C104 C105 1.33(3) . ?
C105 C106 1.32(3) . ?
C201 C202 1.40(2) . ?
C201 C206 1.41(2) . ?
C202 C203 1.38(2) . ?
C203 C204 1.33(3) . ?
C204 C205 1.34(3) . ?
C205 C206 1.33(2) . ?
C301 C302 1.31(2) . ?
C301 C306 1.42(2) . ?
C302 C303 1.38(2) . ?
C303 C304 1.34(3) . ?
C304 C305 1.38(3) . ?
C305 C306 1.36(2) . ?
C401 C406 1.363(16) . ?
C401 C402 1.38(2) . ?
C402 C403 1.38(2) . ?
C403 C404 1.38(3) . ?
C404 C405 1.45(3) . ?
C405 C406 1.41(2) . ?
ClA O2A 1.4098 . ?
ClA O4A 1.4099 . ?
ClA O1A 1.4100 . ?
ClA O3A 1.4101 . ?
ClB O4B 1.4099 . ?
ClB O1B 1.4100 . ?
ClB O3B 1.4100 . ?
ClB O2B 1.4100 . ?
